data_7032687
loop_
_publ_author_name
'Ludwig, Gerd'
'R\"uffer, Tobias'
'Hoppe, Andr\'e'
'Walther, Till'
'Lang, Heinrich'
'Ebbinghaus, Stefan G.'
'Steinborn, Dirk'

_publ_section_title
;
 Lithiated sulfoxides: \a-sulfinyl functionalized carbanions.
;
_journal_issue 12
_journal_name_full 'Dalton transactions (Cambridge, England : 2003)'
_journal_page_first 5323
_journal_page_last 5330
_journal_paper_doi 10.1039/c4dt02238f
_journal_volume 44
_journal_year 2015
_chemical_formula_moiety 'C26 H46 Li2 N4 O2 S2'
_chemical_formula_sum 'C26 H46 Li2 N4 O2 S2'
_chemical_formula_weight 524.67
_chemical_name_systematic
;
 ?
;
_space_group_IT_number 2
_symmetry_cell_setting triclinic
_symmetry_space_group_name_Hall '-P 1'
_symmetry_space_group_name_H-M 'P -1'
_atom_sites_solution_hydrogens geom
_atom_sites_solution_primary direct
_atom_sites_solution_secondary difmap
_audit_creation_method SHELXL-97
_cell_angle_alpha 112.474(14)
_cell_angle_beta 93.934(18)
_cell_angle_gamma 90.274(18)
_cell_formula_units_Z 4
_cell_length_a 9.359(2)
_cell_length_b 17.329(3)
_cell_length_c 21.126(4)
_cell_measurement_reflns_used 3408
_cell_measurement_temperature 200(2)
_cell_measurement_theta_max 30
_cell_measurement_theta_min 1.5
_cell_volume 3156.8(11)
_computing_cell_refinement 'X-AREA (Stoe & Cie, 2009)'
_computing_data_collection 'X-AREA (Stoe & Cie, 2009)'
_computing_data_reduction 'X-RED (Stoe & Cie, 2009)'
_computing_molecular_graphics 'DIAMOND (Brandenburg, 2009)'
_computing_publication_material 'SHELXL-97 (Sheldrick, 1997)'
_computing_structure_refinement 'SHELXL-97 (Sheldrick, 1997)'
_computing_structure_solution 'SHELXS-97 (Sheldrick, 1997)'
_diffrn_ambient_temperature 200(2)
_diffrn_measured_fraction_theta_full 0.984
_diffrn_measured_fraction_theta_max 0.984
_diffrn_measurement_device_type IPDS2T
_diffrn_measurement_method 'area detector'
_diffrn_radiation_monochromator graphite
_diffrn_radiation_source 'fine-focus sealed tube'
_diffrn_radiation_type MoK\a
_diffrn_radiation_wavelength 0.71073
_diffrn_reflns_av_R_equivalents 0.1746
_diffrn_reflns_av_unetI/netI 0.1125
_diffrn_reflns_limit_h_max 11
_diffrn_reflns_limit_h_min -11
_diffrn_reflns_limit_k_max 20
_diffrn_reflns_limit_k_min -20
_diffrn_reflns_limit_l_max 25
_diffrn_reflns_limit_l_min -25
_diffrn_reflns_number 39931
_diffrn_reflns_theta_full 25.00
_diffrn_reflns_theta_max 25.00
_diffrn_reflns_theta_min 2.09
_exptl_absorpt_coefficient_mu 0.195
_exptl_absorpt_correction_T_max 1.49370
_exptl_absorpt_correction_T_min 0.59454
_exptl_absorpt_correction_type multi-scan
_exptl_absorpt_process_details 'Spek, A.L. (2003), J.Appl.Cryst. 36, 7-13'
_exptl_crystal_colour colourless
_exptl_crystal_density_diffrn 1.104
_exptl_crystal_density_method 'not measured'
_exptl_crystal_description plate
_exptl_crystal_F_000 1136
_exptl_crystal_size_max 0.5
_exptl_crystal_size_mid 0.5
_exptl_crystal_size_min 0.1
_refine_diff_density_max 1.752
_refine_diff_density_min -0.372
_refine_diff_density_rms 0.073
_refine_ls_extinction_method none
_refine_ls_goodness_of_fit_ref 1.037
_refine_ls_hydrogen_treatment constr
_refine_ls_matrix_type full
_refine_ls_number_parameters 707
_refine_ls_number_reflns 10941
_refine_ls_number_restraints 400
_refine_ls_restrained_S_all 1.027
_refine_ls_R_factor_all 0.1357
_refine_ls_R_factor_gt 0.0987
_refine_ls_shift/su_max 0.009
_refine_ls_shift/su_mean 0.001
_refine_ls_structure_factor_coef Fsqd
_refine_ls_weighting_details 'calc w=1/[\s^2^(Fo^2^)+(0.1575P)^2^+1.2888P] where P=(Fo^2^+2Fc^2^)/3'
_refine_ls_weighting_scheme calc
_refine_ls_wR_factor_gt 0.2546
_refine_ls_wR_factor_ref 0.2823
_reflns_number_gt 7252
_reflns_number_total 10941
_reflns_threshold_expression >2sigma(I)
_cod_data_source_file c4dt02238f2.cif
_cod_data_source_block i2t0267
_cod_depositor_comments 'Adding full bibliography for 7032687--7032693.cif.'
_cod_original_cell_volume 3156.7(12)
_cod_database_code 7032687

loop_
_symmetry_equiv_pos_as_xyz
'x, y, z'
'-x, -y, -z'

loop_
_atom_site_label
_atom_site_type_symbol
_atom_site_fract_x
_atom_site_fract_y
_atom_site_fract_z
_atom_site_U_iso_or_equiv
_atom_site_adp_type
_atom_site_occupancy
_atom_site_symmetry_multiplicity
_atom_site_calc_flag
_atom_site_refinement_flags
_atom_site_disorder_assembly
_atom_site_disorder_group
C1 C -0.3079(6) -0.4082(3) 0.0710(3) 0.0685(14) Uani 1 1 d . . .
H39B H -0.2589 -0.4584 0.0638 0.082 Uiso 1 1 calc R . .
H39A H -0.3769 -0.4054 0.0368 0.082 Uiso 1 1 calc R . .
C2 C -0.1691(5) -0.2591(3) 0.1137(2) 0.0478(9) Uani 1 1 d . . .
C3 C -0.1879(5) -0.2606(3) 0.0476(2) 0.0557(11) Uani 1 1 d . . .
H28A H -0.2559 -0.2989 0.0153 0.067 Uiso 1 1 calc R . .
C4 C -0.1089(7) -0.2070(4) 0.0282(3) 0.0734(16) Uani 1 1 d . . .
H34A H -0.1214 -0.2103 -0.0178 0.088 Uiso 1 1 calc R . .
C5 C -0.0143(7) -0.1501(4) 0.0731(4) 0.0764(17) Uani 1 1 d . . .
H47A H 0.0388 -0.1133 0.0591 0.092 Uiso 1 1 calc R . .
C6 C 0.0044(6) -0.1461(3) 0.1396(3) 0.0719(16) Uani 1 1 d . . .
H32A H 0.0698 -0.1055 0.1717 0.086 Uiso 1 1 calc R . .
C7 C -0.0706(5) -0.2003(3) 0.1603(3) 0.0583(11) Uani 1 1 d . . .
H22A H -0.0553 -0.1975 0.2060 0.070 Uiso 1 1 calc R . .
C8 C 0.1392(9) -0.3250(4) 0.4198(3) 0.094(2) Uani 1 1 d . . .
H66B H 0.0421 -0.3336 0.4266 0.113 Uiso 1 1 calc R . .
H66A H 0.2126 -0.3212 0.4544 0.113 Uiso 1 1 calc R . .
C9 C 0.2199(5) -0.2054(3) 0.3784(3) 0.0600(12) Uani 1 1 d . . .
C10 C 0.1966(7) -0.1653(4) 0.3338(3) 0.0794(16) Uani 1 1 d . . .
H60A H 0.1513 -0.1944 0.2892 0.095 Uiso 1 1 calc R . .
C11 C 0.2402(10) -0.0809(5) 0.3549(5) 0.107(3) Uani 1 1 d . . .
H64A H 0.2278 -0.0524 0.3244 0.128 Uiso 1 1 calc R . .
C12 C 0.3019(9) -0.0402(5) 0.4212(5) 0.108(3) Uani 1 1 d . . .
H69A H 0.3291 0.0173 0.4366 0.130 Uiso 1 1 calc R . .
C13 C 0.3239(8) -0.0795(5) 0.4637(5) 0.105(3) Uani 1 1 d . . .
H61A H 0.3668 -0.0500 0.5088 0.126 Uiso 1 1 calc R . .
C14 C 0.2853(6) -0.1622(4) 0.4433(3) 0.0766(16) Uani 1 1 d . . .
H42A H 0.3035 -0.1901 0.4739 0.092 Uiso 1 1 calc R . .
C15 C -0.1422(10) -0.1366(6) 0.4166(5) 0.136(3) Uani 1 1 d DU A .
H67C H -0.0759 -0.1062 0.3998 0.169(17) Uiso 1 1 calc R . .
H67B H -0.0879 -0.1712 0.4365 0.169(17) Uiso 1 1 calc R . .
H67A H -0.1972 -0.0966 0.4519 0.169(17) Uiso 1 1 calc R . .
C16 C -0.2922(13) -0.1406(5) 0.3223(5) 0.131(3) Uani 1 1 d DU A .
H73C H -0.2117 -0.1126 0.3116 0.169(17) Uiso 1 1 calc R . .
H73B H -0.3567 -0.0987 0.3499 0.169(17) Uiso 1 1 calc R . .
H73A H -0.3446 -0.1776 0.2796 0.169(17) Uiso 1 1 calc R . .
C17 C -0.334(3) -0.2167(10) 0.3996(14) 0.117(6) Uani 0.56(3) 1 d PDU A 1
H17A H -0.3045 -0.1854 0.4488 0.140 Uiso 0.56(3) 1 calc PR A 1
H17B H -0.4313 -0.1990 0.3911 0.140 Uiso 0.56(3) 1 calc PR A 1
C18 C -0.345(3) -0.3007(8) 0.3892(9) 0.088(4) Uani 0.56(3) 1 d PDU A 1
H18A H -0.4464 -0.3129 0.3932 0.105 Uiso 0.56(3) 1 calc PR A 1
H18B H -0.2890 -0.3072 0.4283 0.105 Uiso 0.56(3) 1 calc PR A 1
C17' C -0.3774(19) -0.2234(12) 0.3688(15) 0.092(5) Uani 0.44(3) 1 d PDU A 2
H17C H -0.4053 -0.1867 0.4148 0.111 Uiso 0.44(3) 1 calc PR A 2
H17D H -0.4473 -0.2145 0.3351 0.111 Uiso 0.44(3) 1 calc PR A 2
C18' C -0.403(2) -0.3037(10) 0.3636(15) 0.092(6) Uani 0.44(3) 1 d PDU A 2
H18C H -0.4995 -0.3223 0.3401 0.110 Uiso 0.44(3) 1 calc PR A 2
H18D H -0.4055 -0.3029 0.4106 0.110 Uiso 0.44(3) 1 calc PR A 2
C19 C -0.4031(8) -0.4115(5) 0.2686(4) 0.098(2) Uani 1 1 d DU A .
H58C H -0.3538 -0.4566 0.2346 0.154(15) Uiso 1 1 calc R . .
H58B H -0.4408 -0.3732 0.2479 0.154(15) Uiso 1 1 calc R . .
H58A H -0.4824 -0.4354 0.2841 0.154(15) Uiso 1 1 calc R . .
C20 C -0.2428(9) -0.4221(6) 0.3582(5) 0.112(3) Uani 1 1 d U A .
H79C H -0.1649 -0.3931 0.3928 0.154(15) Uiso 1 1 calc R . .
H79B H -0.2057 -0.4710 0.3224 0.154(15) Uiso 1 1 calc R . .
H79A H -0.3181 -0.4401 0.3801 0.154(15) Uiso 1 1 calc R . .
C21 C 0.3021(6) -0.3140(3) 0.1641(3) 0.0635(13) Uani 1 1 d . . .
H20C H 0.2620 -0.2634 0.1609 0.060(6) Uiso 1 1 calc R . .
H20B H 0.3889 -0.3277 0.1391 0.060(6) Uiso 1 1 calc R . .
H20A H 0.3261 -0.3045 0.2124 0.060(6) Uiso 1 1 calc R . .
C22 C 0.1398(6) -0.3858(3) 0.0657(2) 0.0580(11) Uani 1 1 d . . .
H25C H 0.1027 -0.3311 0.0709 0.060(6) Uiso 1 1 calc R . .
H25B H 0.0625 -0.4285 0.0467 0.060(6) Uiso 1 1 calc R . .
H25A H 0.2171 -0.3992 0.0345 0.060(6) Uiso 1 1 calc R . .
C23 C 0.2649(5) -0.4625(3) 0.1279(3) 0.0549(11) Uani 1 1 d . . .
H95B H 0.3217 -0.4540 0.1714 0.066 Uiso 1 1 calc R . .
H95A H 0.3315 -0.4775 0.0909 0.066 Uiso 1 1 calc R . .
C24 C 0.1571(5) -0.5334(3) 0.1123(3) 0.0569(11) Uani 1 1 d . . .
H21B H 0.1027 -0.5435 0.0678 0.068 Uiso 1 1 calc R . .
H21A H 0.2081 -0.5849 0.1080 0.068 Uiso 1 1 calc R . .
C25 C 0.1246(7) -0.5308(3) 0.2257(3) 0.0693(14) Uani 1 1 d . . .
H41C H 0.0565 -0.5210 0.2610 0.088(8) Uiso 1 1 calc R . .
H41B H 0.2087 -0.4931 0.2450 0.088(8) Uiso 1 1 calc R . .
H41A H 0.1544 -0.5889 0.2100 0.088(8) Uiso 1 1 calc R . .
C26 C -0.0742(7) -0.5685(4) 0.1392(4) 0.0795(16) Uani 1 1 d . . .
H48C H -0.1435 -0.5547 0.1744 0.088(8) Uiso 1 1 calc R . .
H48B H -0.0493 -0.6272 0.1257 0.088(8) Uiso 1 1 calc R . .
H48A H -0.1164 -0.5594 0.0990 0.088(8) Uiso 1 1 calc R . .
C27 C -0.5303(12) 0.1838(5) 0.4198(4) 0.120(3) Uani 1 1 d . . .
H70B H -0.4343 0.1722 0.4301 0.144 Uiso 1 1 calc R . .
H70A H -0.6001 0.1902 0.4519 0.144 Uiso 1 1 calc R . .
C28 C -0.5958(5) 0.3041(3) 0.3753(3) 0.0609(12) Uani 1 1 d . . .
C29 C -0.5824(7) 0.3397(3) 0.3280(3) 0.0752(15) Uani 1 1 d . . .
H46A H -0.5553 0.3075 0.2832 0.090 Uiso 1 1 calc R . .
C30 C -0.6102(9) 0.4261(5) 0.3478(5) 0.105(3) Uani 1 1 d . . .
H68A H -0.6038 0.4531 0.3164 0.126 Uiso 1 1 calc R . .
C31 C -0.6474(11) 0.4702(5) 0.4150(7) 0.134(4) Uani 1 1 d . . .
H80A H -0.6650 0.5282 0.4296 0.161 Uiso 1 1 calc R . .
C32 C -0.6584(11) 0.4323(6) 0.4590(5) 0.122(3) Uani 1 1 d . . .
H75A H -0.6838 0.4637 0.5043 0.147 Uiso 1 1 calc R . .
C33 C -0.6342(7) 0.3511(4) 0.4402(3) 0.0835(18) Uani 1 1 d . . .
H40A H -0.6437 0.3253 0.4722 0.100 Uiso 1 1 calc R . .
C34 C -0.1670(7) 0.0887(4) 0.0706(3) 0.0735(15) Uani 1 1 d . . .
H27B H -0.2183 0.0385 0.0641 0.088 Uiso 1 1 calc R . .
H27A H -0.1095 0.0910 0.0360 0.088 Uiso 1 1 calc R . .
C35 C -0.2924(5) 0.2379(3) 0.1126(2) 0.0482(10) Uani 1 1 d . . .
C36 C -0.2952(6) 0.2346(3) 0.0459(3) 0.0595(12) Uani 1 1 d . . .
H26A H -0.2379 0.1959 0.0138 0.071 Uiso 1 1 calc R . .
C37 C -0.3809(7) 0.2874(4) 0.0255(3) 0.0755(16) Uani 1 1 d . . .
H43A H -0.3841 0.2832 -0.0208 0.091 Uiso 1 1 calc R . .
C38 C -0.4621(7) 0.3464(3) 0.0722(4) 0.0796(18) Uani 1 1 d . . .
H33A H -0.5212 0.3824 0.0583 0.096 Uiso 1 1 calc R . .
C39 C -0.4551(6) 0.3515(3) 0.1385(4) 0.0776(17) Uani 1 1 d . . .
H37A H -0.5071 0.3930 0.1713 0.093 Uiso 1 1 calc R . .
C40 C -0.3729(5) 0.2966(3) 0.1592(3) 0.0595(12) Uani 1 1 d . . .
H19A H -0.3725 0.2998 0.2051 0.071 Uiso 1 1 calc R . .
C41 C -0.7496(6) 0.1862(3) 0.1647(3) 0.0688(14) Uani 1 1 d . . .
H38C H -0.7039 0.2384 0.1674 0.083 Uiso 1 1 calc R . .
H38B H -0.7710 0.1910 0.2109 0.083 Uiso 1 1 calc R . .
H38A H -0.8388 0.1750 0.1351 0.083 Uiso 1 1 calc R . .
C42 C -0.6177(6) 0.1123(3) 0.0673(3) 0.0640(12) Uani 1 1 d . . .
H36C H -0.5783 0.1666 0.0712 0.077 Uiso 1 1 calc R . .
H36B H -0.7052 0.0980 0.0363 0.077 Uiso 1 1 calc R . .
H36A H -0.5471 0.0694 0.0489 0.077 Uiso 1 1 calc R . .
C43 C -0.7229(5) 0.0379(3) 0.1304(3) 0.0622(12) Uani 1 1 d . . .
H30B H -0.8010 0.0220 0.0933 0.075 Uiso 1 1 calc R . .
H30A H -0.7662 0.0466 0.1740 0.075 Uiso 1 1 calc R . .
C44 C -0.6191(6) -0.0325(3) 0.1155(3) 0.0611(12) Uani 1 1 d . . .
H31B H -0.6713 -0.0844 0.1110 0.073 Uiso 1 1 calc R . .
H31A H -0.5776 -0.0424 0.0714 0.073 Uiso 1 1 calc R . .
C45 C -0.5508(8) -0.0284(3) 0.2296(3) 0.0770(16) Uani 1 1 d . . .
H35C H -0.4735 -0.0125 0.2664 0.092 Uiso 1 1 calc R . .
H35B H -0.5761 -0.0879 0.2154 0.092 Uiso 1 1 calc R . .
H35A H -0.6348 0.0047 0.2462 0.092 Uiso 1 1 calc R . .
C46 C -0.3807(7) -0.0670(4) 0.1436(4) 0.0825(17) Uani 1 1 d . . .
H52C H -0.3039 -0.0557 0.1802 0.099 Uiso 1 1 calc R . .
H52B H -0.3448 -0.0551 0.1056 0.099 Uiso 1 1 calc R . .
H52A H -0.4127 -0.1258 0.1270 0.099 Uiso 1 1 calc R . .
C47 C -0.0135(8) 0.0850(5) 0.2755(4) 0.100(2) Uani 1 1 d DU B .
H49C H -0.0631 0.0311 0.2494 0.120 Uiso 1 1 calc R . .
H49B H 0.0812 0.0757 0.2937 0.120 Uiso 1 1 calc R . .
H49A H -0.0024 0.1153 0.2452 0.120 Uiso 1 1 calc R . .
C48 C -0.1578(9) 0.0801(6) 0.3623(5) 0.114(3) Uani 1 1 d U B .
H76C H -0.2218 0.1128 0.3969 0.137 Uiso 1 1 calc R . .
H76B H -0.0809 0.0585 0.3842 0.137 Uiso 1 1 calc R . .
H76A H -0.2122 0.0333 0.3267 0.137 Uiso 1 1 calc R . .
C49 C -0.038(2) 0.1994(11) 0.3945(7) 0.069(4) Uani 0.46(3) 1 d PU B 1
H49D H -0.1036 0.2047 0.4307 0.083 Uiso 0.46(3) 1 calc PR B 1
H49E H 0.0550 0.1816 0.4085 0.083 Uiso 0.46(3) 1 calc PR B 1
C50 C -0.017(4) 0.281(2) 0.3930(16) 0.096(7) Uani 0.46(3) 1 d PU B 1
H50A H 0.0757 0.2818 0.3729 0.116 Uiso 0.46(3) 1 calc PR B 1
H50B H -0.0067 0.3221 0.4410 0.116 Uiso 0.46(3) 1 calc PR B 1
C49' C 0.015(3) 0.2035(10) 0.3693(17) 0.114(7) Uani 0.54(3) 1 d PDU B 2
H49F H 0.0248 0.2085 0.4176 0.137 Uiso 0.54(3) 1 calc PR B 2
H49G H 0.1081 0.1839 0.3500 0.137 Uiso 0.54(3) 1 calc PR B 2
C50' C 0.003(2) 0.2732(16) 0.3706(16) 0.092(5) Uani 0.54(3) 1 d PDU B 2
H50C H 0.0730 0.2793 0.3397 0.111 Uiso 0.54(3) 1 calc PR B 2
H50D H 0.0379 0.3110 0.4176 0.111 Uiso 0.54(3) 1 calc PR B 2
C51 C -0.0810(11) 0.3551(5) 0.3136(4) 0.116(3) Uani 1 1 d U B .
H51C H -0.1559 0.3924 0.3091 0.139 Uiso 1 1 calc R . .
H51B H -0.0611 0.3152 0.2679 0.139 Uiso 1 1 calc R . .
H51A H 0.0064 0.3881 0.3365 0.139 Uiso 1 1 calc R . .
C52 C -0.2064(8) 0.3654(4) 0.4105(4) 0.103(2) Uani 1 1 d U B .
H56C H -0.2934 0.3831 0.3919 0.124 Uiso 1 1 calc R . .
H56B H -0.1451 0.4146 0.4376 0.124 Uiso 1 1 calc R . .
H56A H -0.2327 0.3362 0.4398 0.124 Uiso 1 1 calc R . .
N1 N -0.3020(5) -0.3658(3) 0.3276(2) 0.0653(10) Uani 1 1 d DU . .
N2 N -0.2389(6) -0.1891(3) 0.3605(3) 0.0776(13) Uani 1 1 d DU . .
N3 N 0.1962(4) -0.3837(2) 0.13389(19) 0.0488(8) Uani 1 1 d . . .
N4 N 0.0555(4) -0.5149(2) 0.16708(19) 0.0509(9) Uani 1 1 d . . .
N5 N -0.6518(4) 0.1167(2) 0.1358(2) 0.0526(9) Uani 1 1 d . . .
N6 N -0.5026(4) -0.0129(2) 0.1706(2) 0.0546(9) Uani 1 1 d . . .
N7 N -0.0959(5) 0.1332(2) 0.3313(2) 0.0580(9) Uani 1 1 d U . .
N8 N -0.1295(5) 0.3097(2) 0.3543(2) 0.0616(10) Uani 1 1 d U . .
O1 O -0.1573(3) -0.3347(2) 0.19746(16) 0.0569(8) Uani 1 1 d . . .
O2 O 0.0538(3) -0.3235(2) 0.29439(16) 0.0598(8) Uani 1 1 d . . .
O3 O -0.4561(4) 0.1814(2) 0.29643(17) 0.0630(9) Uani 1 1 d . . .
O4 O -0.2751(3) 0.1633(2) 0.19683(16) 0.0566(8) Uani 1 1 d . . .
S1 S -0.27306(12) -0.32519(7) 0.14331(6) 0.0515(3) Uani 1 1 d . A .
S2 S 0.17943(14) -0.31673(8) 0.34994(7) 0.0649(4) Uani 1 1 d . A .
S3 S -0.57464(15) 0.19251(9) 0.34788(7) 0.0663(4) Uani 1 1 d . B .
S4 S -0.17785(12) 0.17161(7) 0.14175(6) 0.0528(3) Uani 1 1 d . B .
Li1 Li -0.1458(8) -0.3022(4) 0.2933(4) 0.0501(15) Uani 1 1 d U A .
Li2 Li 0.0257(7) -0.3819(4) 0.1987(4) 0.0462(15) Uani 1 1 d . A .
Li3 Li -0.4604(8) 0.1192(4) 0.1997(4) 0.0503(16) Uani 1 1 d . B .
Li4 Li -0.2539(8) 0.1983(4) 0.2940(4) 0.0522(15) Uani 1 1 d DU B .

loop_
_atom_site_aniso_label
_atom_site_aniso_U_11
_atom_site_aniso_U_22
_atom_site_aniso_U_33
_atom_site_aniso_U_23
_atom_site_aniso_U_13
_atom_site_aniso_U_12
C1 0.075(3) 0.067(3) 0.062(3) 0.027(2) -0.019(3) -0.019(3)
C2 0.049(2) 0.049(2) 0.048(2) 0.0205(19) 0.0033(18) 0.0090(18)
C3 0.057(3) 0.056(2) 0.058(3) 0.027(2) 0.001(2) 0.015(2)
C4 0.080(4) 0.086(4) 0.081(4) 0.060(3) 0.021(3) 0.026(3)
C5 0.073(4) 0.060(3) 0.113(5) 0.049(3) 0.032(4) 0.018(3)
C6 0.057(3) 0.045(3) 0.102(4) 0.013(3) 0.018(3) -0.001(2)
C7 0.056(3) 0.058(3) 0.056(3) 0.015(2) 0.005(2) 0.000(2)
C8 0.125(6) 0.091(4) 0.073(4) 0.044(3) -0.032(4) -0.010(4)
C9 0.057(3) 0.064(3) 0.052(3) 0.014(2) 0.005(2) 0.008(2)
C10 0.091(4) 0.074(4) 0.071(3) 0.024(3) 0.014(3) 0.011(3)
C11 0.120(6) 0.087(5) 0.134(7) 0.056(5) 0.063(6) 0.023(4)
C12 0.106(6) 0.075(4) 0.121(7) 0.007(5) 0.044(5) -0.015(4)
C13 0.084(5) 0.082(5) 0.102(6) -0.018(4) 0.020(4) -0.020(4)
C14 0.063(3) 0.077(4) 0.066(3) 0.001(3) 0.006(3) 0.005(3)
C15 0.107(6) 0.113(6) 0.132(6) -0.018(5) 0.018(5) 0.028(4)
C16 0.187(9) 0.099(5) 0.128(6) 0.060(5) 0.052(6) 0.076(6)
C17 0.148(13) 0.088(6) 0.125(13) 0.037(8) 0.095(11) 0.022(8)
C18 0.083(11) 0.107(6) 0.081(7) 0.039(5) 0.044(7) -0.008(6)
C17' 0.073(8) 0.092(8) 0.108(15) 0.028(9) 0.044(8) 0.033(6)
C18' 0.049(10) 0.121(10) 0.119(16) 0.057(12) 0.031(9) 0.002(8)
C19 0.082(4) 0.121(5) 0.098(5) 0.053(4) -0.007(3) -0.038(4)
C20 0.090(5) 0.136(6) 0.154(7) 0.109(6) -0.005(5) -0.010(4)
C21 0.055(3) 0.058(3) 0.074(3) 0.021(2) 0.007(2) -0.009(2)
C22 0.063(3) 0.063(3) 0.050(3) 0.024(2) 0.007(2) 0.007(2)
C23 0.049(3) 0.057(2) 0.062(3) 0.025(2) 0.010(2) 0.0061(19)
C24 0.061(3) 0.052(2) 0.055(3) 0.017(2) 0.010(2) 0.005(2)
C25 0.090(4) 0.064(3) 0.062(3) 0.034(2) 0.001(3) 0.006(3)
C26 0.070(4) 0.076(4) 0.091(4) 0.032(3) 0.002(3) -0.022(3)
C27 0.162(8) 0.131(6) 0.108(6) 0.083(5) 0.060(6) 0.033(6)
C28 0.054(3) 0.063(3) 0.058(3) 0.015(2) 0.007(2) 0.011(2)
C29 0.083(4) 0.062(3) 0.080(4) 0.029(3) -0.009(3) -0.002(3)
C30 0.106(6) 0.085(5) 0.131(7) 0.059(5) -0.042(5) -0.018(4)
C31 0.116(7) 0.064(4) 0.179(11) 0.007(6) -0.039(7) 0.024(4)
C32 0.129(7) 0.088(5) 0.107(6) -0.011(5) 0.008(5) 0.033(5)
C33 0.073(4) 0.092(4) 0.066(3) 0.006(3) 0.014(3) 0.017(3)
C34 0.082(4) 0.074(3) 0.069(3) 0.028(3) 0.029(3) 0.023(3)
C35 0.044(2) 0.052(2) 0.049(2) 0.0198(19) 0.0027(18) -0.0062(18)
C36 0.062(3) 0.066(3) 0.056(3) 0.030(2) 0.001(2) -0.013(2)
C37 0.074(4) 0.091(4) 0.083(4) 0.061(3) -0.010(3) -0.021(3)
C38 0.067(3) 0.057(3) 0.123(6) 0.047(3) -0.015(3) -0.007(3)
C39 0.056(3) 0.051(3) 0.104(5) 0.008(3) -0.004(3) 0.006(2)
C40 0.053(3) 0.056(3) 0.062(3) 0.014(2) 0.007(2) 0.006(2)
C41 0.053(3) 0.070(3) 0.084(4) 0.028(3) 0.008(3) 0.015(2)
C42 0.067(3) 0.066(3) 0.062(3) 0.028(2) 0.001(2) 0.004(2)
C43 0.049(3) 0.060(3) 0.082(3) 0.033(3) -0.002(2) 0.002(2)
C44 0.064(3) 0.047(2) 0.069(3) 0.020(2) 0.000(2) 0.000(2)
C45 0.104(5) 0.060(3) 0.073(4) 0.032(3) 0.009(3) -0.001(3)
C46 0.069(4) 0.070(3) 0.102(5) 0.025(3) 0.013(3) 0.026(3)
C47 0.090(5) 0.122(5) 0.091(4) 0.040(4) 0.020(4) 0.051(4)
C48 0.107(6) 0.131(6) 0.155(7) 0.112(6) 0.015(5) 0.021(4)
C49 0.071(10) 0.082(6) 0.053(6) 0.026(5) -0.005(5) 0.024(5)
C50 0.100(12) 0.068(7) 0.101(14) 0.019(8) -0.043(10) -0.002(7)
C49' 0.095(11) 0.071(6) 0.162(16) 0.039(7) -0.062(11) -0.010(6)
C50' 0.069(7) 0.062(7) 0.125(16) 0.017(9) -0.015(8) -0.009(5)
C51 0.172(8) 0.087(4) 0.091(5) 0.039(4) -0.006(5) -0.058(5)
C52 0.094(5) 0.081(4) 0.096(5) -0.009(3) 0.007(4) -0.001(3)
N1 0.061(3) 0.073(2) 0.074(3) 0.041(2) 0.013(2) -0.001(2)
N2 0.087(3) 0.064(2) 0.092(3) 0.035(2) 0.042(3) 0.024(2)
N3 0.0408(19) 0.0518(19) 0.054(2) 0.0199(16) 0.0038(15) -0.0004(15)
N4 0.046(2) 0.0501(19) 0.056(2) 0.0212(17) -0.0007(16) -0.0075(15)
N5 0.044(2) 0.052(2) 0.061(2) 0.0211(17) 0.0001(16) 0.0045(15)
N6 0.059(2) 0.0474(19) 0.057(2) 0.0185(17) 0.0076(18) 0.0130(16)
N7 0.063(2) 0.052(2) 0.062(2) 0.0258(17) 0.0000(18) 0.0072(17)
N8 0.068(3) 0.049(2) 0.066(2) 0.0225(18) -0.0042(19) -0.0066(17)
O1 0.0477(17) 0.083(2) 0.0531(18) 0.0411(17) 0.0023(14) 0.0107(15)
O2 0.0511(18) 0.075(2) 0.0431(16) 0.0129(15) -0.0078(14) 0.0034(15)
O3 0.0545(19) 0.068(2) 0.0581(19) 0.0122(16) 0.0180(15) 0.0063(15)
O4 0.0541(18) 0.074(2) 0.0497(17) 0.0329(16) 0.0049(14) -0.0045(15)
S1 0.0438(6) 0.0623(7) 0.0521(6) 0.0258(5) 0.0049(5) 0.0082(5)
S2 0.0594(8) 0.0675(7) 0.0567(7) 0.0135(6) -0.0079(6) 0.0120(6)
S3 0.0624(8) 0.0671(8) 0.0681(8) 0.0228(6) 0.0149(6) -0.0008(6)
S4 0.0438(6) 0.0624(7) 0.0546(6) 0.0252(5) 0.0038(5) -0.0004(5)
Li1 0.051(4) 0.053(3) 0.051(4) 0.025(3) 0.009(3) 0.005(3)
Li2 0.042(4) 0.051(4) 0.045(4) 0.018(3) 0.003(3) 0.000(3)
Li3 0.045(4) 0.051(4) 0.053(4) 0.018(3) 0.004(3) 0.008(3)
Li4 0.056(4) 0.046(3) 0.058(4) 0.024(3) 0.004(3) 0.004(3)

loop_
_atom_type_symbol
_atom_type_description
_atom_type_scat_dispersion_real
_atom_type_scat_dispersion_imag
_atom_type_scat_source
C C 0.0033 0.0016 'International Tables Vol C Tables 4.2.6.8 and 6.1.1.4'
H H 0.0000 0.0000 'International Tables Vol C Tables 4.2.6.8 and 6.1.1.4'
N N 0.0061 0.0033 'International Tables Vol C Tables 4.2.6.8 and 6.1.1.4'
O O 0.0106 0.0060 'International Tables Vol C Tables 4.2.6.8 and 6.1.1.4'
S S 0.1246 0.1234 'International Tables Vol C Tables 4.2.6.8 and 6.1.1.4'
Li Li -0.0003 0.0001 'International Tables Vol C Tables 4.2.6.8 and 6.1.1.4'

loop_
_geom_angle_atom_site_label_1
_geom_angle_atom_site_label_2
_geom_angle_atom_site_label_3
_geom_angle
S1 C1 H39B 120.0
S1 C1 H39A 120.0
H39B C1 H39A 120.0
C3 C2 C7 117.9(4)
C3 C2 S1 123.1(4)
C7 C2 S1 118.9(4)
C4 C3 C2 120.8(5)
C4 C3 H28A 119.6
C2 C3 H28A 119.6
C5 C4 C3 121.4(5)
C5 C4 H34A 119.3
C3 C4 H34A 119.3
C4 C5 C6 119.1(5)
C4 C5 H47A 120.4
C6 C5 H47A 120.4
C5 C6 C7 121.0(5)
C5 C6 H32A 119.5
C7 C6 H32A 119.5
C6 C7 C2 119.8(5)
C6 C7 H22A 120.1
C2 C7 H22A 120.1
S2 C8 H66B 120.0
S2 C8 H66A 120.0
H66B C8 H66A 120.0
C10 C9 C14 119.7(6)
C10 C9 S2 120.3(4)
C14 C9 S2 119.8(5)
C9 C10 C11 119.5(7)
C9 C10 H60A 120.3
C11 C10 H60A 120.3
C12 C11 C10 118.3(8)
C12 C11 H64A 120.9
C10 C11 H64A 120.9
C13 C12 C11 121.7(7)
C13 C12 H69A 119.2
C11 C12 H69A 119.2
C12 C13 C14 120.6(8)
C12 C13 H61A 119.7
C14 C13 H61A 119.7
C13 C14 C9 120.3(7)
C13 C14 H42A 119.9
C9 C14 H42A 119.9
N2 C15 H67C 109.5
N2 C15 H67B 109.5
H67C C15 H67B 109.5
N2 C15 H67A 109.5
H67C C15 H67A 109.5
H67B C15 H67A 109.5
N2 C16 H73C 109.5
N2 C16 H73B 109.5
H73C C16 H73B 109.5
N2 C16 H73A 109.5
H73C C16 H73A 109.5
H73B C16 H73A 109.5
C18 C17 N2 120.2(13)
C18 C17 H17A 107.3
N2 C17 H17A 107.3
C18 C17 H17B 107.3
N2 C17 H17B 107.3
H17A C17 H17B 106.9
C17 C18 N1 122.2(12)
C17 C18 H18A 106.8
N1 C18 H18A 106.8
C17 C18 H18B 106.8
N1 C18 H18B 106.8
H18A C18 H18B 106.6
C18' C17' N2 125.4(16)
C18' C17' H17C 106.0
N2 C17' H17C 106.0
C18' C17' H17D 106.0
N2 C17' H17D 106.0
H17C C17' H17D 106.3
C17' C18' N1 117.0(15)
C17' C18' H18C 108.0
N1 C18' H18C 108.0
C17' C18' H18D 108.1
N1 C18' H18D 108.1
H18C C18' H18D 107.3
N1 C19 H58C 109.5
N1 C19 H58B 109.5
H58C C19 H58B 109.5
N1 C19 H58A 109.5
H58C C19 H58A 109.5
H58B C19 H58A 109.5
N1 C20 H79C 109.5
N1 C20 H79B 109.5
H79C C20 H79B 109.5
N1 C20 H79A 109.5
H79C C20 H79A 109.5
H79B C20 H79A 109.5
N3 C21 H20C 109.5
N3 C21 H20B 109.5
H20C C21 H20B 109.5
N3 C21 H20A 109.5
H20C C21 H20A 109.5
H20B C21 H20A 109.5
N3 C22 H25C 109.5
N3 C22 H25B 109.5
H25C C22 H25B 109.5
N3 C22 H25A 109.5
H25C C22 H25A 109.5
H25B C22 H25A 109.5
N3 C23 C24 112.3(4)
N3 C23 H95B 109.1
C24 C23 H95B 109.1
N3 C23 H95A 109.1
C24 C23 H95A 109.1
H95B C23 H95A 107.9
N4 C24 C23 111.5(4)
N4 C24 H21B 109.3
C23 C24 H21B 109.3
N4 C24 H21A 109.3
C23 C24 H21A 109.3
H21B C24 H21A 108.0
N4 C25 H41C 109.5
N4 C25 H41B 109.5
H41C C25 H41B 109.5
N4 C25 H41A 109.5
H41C C25 H41A 109.5
H41B C25 H41A 109.5
N4 C26 H48C 109.5
N4 C26 H48B 109.5
H48C C26 H48B 109.5
N4 C26 H48A 109.5
H48C C26 H48A 109.5
H48B C26 H48A 109.5
S3 C27 H70B 120.0
S3 C27 H70A 120.0
H70B C27 H70A 120.0
C29 C28 C33 120.6(6)
C29 C28 S3 118.2(4)
C33 C28 S3 121.0(5)
C28 C29 C30 118.4(7)
C28 C29 H46A 120.8
C30 C29 H46A 120.8
C31 C30 C29 117.8(8)
C31 C30 H68A 121.1
C29 C30 H68A 121.1
C32 C31 C30 121.3(7)
C32 C31 H80A 119.4
C30 C31 H80A 119.4
C33 C32 C31 120.9(8)
C33 C32 H75A 119.6
C31 C32 H75A 119.6
C32 C33 C28 121.0(8)
C32 C33 H40A 119.5
C28 C33 H40A 119.5
S4 C34 H27B 120.0
S4 C34 H27A 120.0
H27B C34 H27A 120.0
C40 C35 C36 118.8(5)
C40 C35 S4 119.3(4)
C36 C35 S4 121.9(4)
C35 C36 C37 120.7(5)
C35 C36 H26A 119.7
C37 C36 H26A 119.7
C36 C37 C38 120.5(6)
C36 C37 H43A 119.8
C38 C37 H43A 119.8
C39 C38 C37 118.7(5)
C39 C38 H33A 120.7
C37 C38 H33A 120.7
C38 C39 C40 121.3(5)
C38 C39 H37A 119.3
C40 C39 H37A 119.3
C35 C40 C39 120.0(5)
C35 C40 H19A 120.0
C39 C40 H19A 120.0
N5 C41 H38C 109.5
N5 C41 H38B 109.5
H38C C41 H38B 109.5
N5 C41 H38A 109.5
H38C C41 H38A 109.5
H38B C41 H38A 109.5
N5 C42 H36C 109.5
N5 C42 H36B 109.5
H36C C42 H36B 109.5
N5 C42 H36A 109.5
H36C C42 H36A 109.5
H36B C42 H36A 109.5
N5 C43 C44 111.9(4)
N5 C43 H30B 109.2
C44 C43 H30B 109.2
N5 C43 H30A 109.2
C44 C43 H30A 109.2
H30B C43 H30A 107.9
N6 C44 C43 111.3(4)
N6 C44 H31B 109.4
C43 C44 H31B 109.4
N6 C44 H31A 109.4
C43 C44 H31A 109.4
H31B C44 H31A 108.0
N6 C45 H35C 109.5
N6 C45 H35B 109.5
H35C C45 H35B 109.5
N6 C45 H35A 109.5
H35C C45 H35A 109.5
H35B C45 H35A 109.5
N6 C46 H52C 109.5
N6 C46 H52B 109.5
H52C C46 H52B 109.5
N6 C46 H52A 109.5
H52C C46 H52A 109.5
H52B C46 H52A 109.5
N7 C47 H49C 109.5
N7 C47 H49B 109.5
H49C C47 H49B 109.5
N7 C47 H49A 109.5
H49C C47 H49A 109.5
H49B C47 H49A 109.5
N7 C48 H76C 109.5
N7 C48 H76B 109.5
H76C C48 H76B 109.5
N7 C48 H76A 109.5
H76C C48 H76A 109.5
H76B C48 H76A 109.5
C50 C49 N7 117.3(15)
C50 C49 H49D 108.0
N7 C49 H49D 108.0
C50 C49 H49E 108.0
N7 C49 H49E 108.0
H49D C49 H49E 107.2
C49 C50 N8 117(2)
C49 C50 H50A 108.0
N8 C50 H50A 108.0
C49 C50 H50B 108.0
N8 C50 H50B 108.0
H50A C50 H50B 107.3
C50' C49' N7 122.5(17)
C50' C49' H49F 106.7
N7 C49' H49F 106.7
C50' C49' H49G 106.7
N7 C49' H49G 106.7
H49F C49' H49G 106.6
C49' C50' N8 127(2)
C49' C50' H50C 105.6
N8 C50' H50C 105.6
C49' C50' H50D 105.6
N8 C50' H50D 105.6
H50C C50' H50D 106.1
N8 C51 H51C 109.5
N8 C51 H51B 109.5
H51C C51 H51B 109.5
N8 C51 H51A 109.5
H51C C51 H51A 109.5
H51B C51 H51A 109.5
N8 C52 H56C 109.5
N8 C52 H56B 109.5
H56C C52 H56B 109.5
N8 C52 H56A 109.5
H56C C52 H56A 109.5
H56B C52 H56A 109.5
C18 N1 C18' 29.1(9)
C18 N1 C20 98.5(10)
C18' N1 C20 120.1(13)
C18 N1 C19 123.0(12)
C18' N1 C19 95.2(12)
C20 N1 C19 110.2(6)
C18 N1 Li1 102.6(7)
C18' N1 Li1 106.7(8)
C20 N1 Li1 114.8(4)
C19 N1 Li1 107.8(4)
C16 N2 C15 108.4(7)
C16 N2 C17 120.4(13)
C15 N2 C17 98.3(13)
C16 N2 C17' 98.0(11)
C15 N2 C17' 124.3(13)
C17 N2 C17' 28.2(12)
C16 N2 Li1 110.6(5)
C15 N2 Li1 114.2(5)
C17 N2 Li1 104.6(8)
C17' N2 Li1 100.0(9)
C21 N3 C23 109.3(4)
C21 N3 C22 108.3(4)
C23 N3 C22 111.5(4)
C21 N3 Li2 114.6(4)
C23 N3 Li2 101.0(3)
C22 N3 Li2 111.9(3)
C26 N4 C25 110.3(4)
C26 N4 C24 109.1(4)
C25 N4 C24 109.3(4)
C26 N4 Li2 115.8(4)
C25 N4 Li2 108.6(3)
C24 N4 Li2 103.5(3)
C41 N5 C42 108.5(4)
C41 N5 C43 109.1(4)
C42 N5 C43 110.5(4)
C41 N5 Li3 116.0(4)
C42 N5 Li3 111.6(4)
C43 N5 Li3 101.0(3)
C45 N6 C44 110.8(4)
C45 N6 C46 108.8(4)
C44 N6 C46 108.8(4)
C45 N6 Li3 109.6(4)
C44 N6 Li3 103.3(3)
C46 N6 Li3 115.3(4)
C47 N7 C49 125.2(10)
C47 N7 C48 110.6(6)
C49 N7 C48 97.6(10)
C47 N7 C49' 98.2(15)
C49 N7 C49' 30.1(11)
C48 N7 C49' 123.5(14)
C47 N7 Li4 108.6(4)
C49 N7 Li4 101.4(7)
C48 N7 Li4 113.1(4)
C49' N7 Li4 101.1(7)
C52 N8 C51 109.4(6)
C52 N8 C50' 118.7(13)
C51 N8 C50' 103.0(14)
C52 N8 C50 100.7(14)
C51 N8 C50 117.0(16)
C50' N8 C50 19(2)
C52 N8 Li4 111.9(4)
C51 N8 Li4 113.0(4)
C50' N8 Li4 100.4(10)
C50 N8 Li4 104.2(14)
S1 O1 Li1 134.1(3)
S1 O1 Li2 138.5(3)
Li1 O1 Li2 87.4(3)
S2 O2 Li2 134.2(3)
S2 O2 Li1 137.0(3)
Li2 O2 Li1 87.3(3)
S3 O3 Li3 130.5(3)
S3 O3 Li4 141.7(3)
Li3 O3 Li4 86.9(3)
S4 O4 Li4 134.1(3)
S4 O4 Li3 138.3(3)
Li4 O4 Li3 87.6(3)
O1 S1 C1 116.9(3)
O1 S1 C2 98.61(19)
C1 S1 C2 101.3(2)
O2 S2 C8 117.9(3)
O2 S2 C9 97.9(2)
C8 S2 C9 102.0(3)
O3 S3 C27 118.3(4)
O3 S3 C28 99.0(2)
C27 S3 C28 101.6(4)
O4 S4 C34 117.3(3)
O4 S4 C35 98.04(19)
C34 S4 C35 102.1(3)
O1 Li1 O2 90.9(3)
O1 Li1 N1 113.2(4)
O2 Li1 N1 123.9(4)
O1 Li1 N2 122.3(4)
O2 Li1 N2 124.5(4)
N1 Li1 N2 85.1(3)
O1 Li1 Li2 46.7(2)
O2 Li1 Li2 46.0(2)
N1 Li1 Li2 122.5(4)
N2 Li1 Li2 152.0(4)
O2 Li2 O1 90.8(3)
O2 Li2 N3 119.9(4)
O1 Li2 N3 126.6(4)
O2 Li2 N4 113.0(4)
O1 Li2 N4 123.2(4)
N3 Li2 N4 85.9(3)
O2 Li2 Li1 46.7(2)
O1 Li2 Li1 45.9(2)
N3 Li2 Li1 151.6(4)
N4 Li2 Li1 121.8(3)
O4 Li3 O3 90.8(3)
O4 Li3 N5 127.5(4)
O3 Li3 N5 119.4(4)
O4 Li3 N6 122.0(4)
O3 Li3 N6 113.4(4)
N5 Li3 N6 86.2(3)
O4 Li3 Li4 46.1(2)
O3 Li3 Li4 46.7(3)
N5 Li3 Li4 152.3(4)
N6 Li3 Li4 120.7(4)
O4 Li4 O3 90.7(4)
O4 Li4 N8 119.8(4)
O3 Li4 N8 125.9(4)
O4 Li4 N7 114.7(4)
O3 Li4 N7 122.7(4)
N8 Li4 N7 86.0(3)
O4 Li4 Li3 46.3(3)
O3 Li4 Li3 46.4(3)
N8 Li4 Li3 151.1(4)
N7 Li4 Li3 122.3(3)

loop_
_geom_bond_atom_site_label_1
_geom_bond_atom_site_label_2
_geom_bond_distance
C1 S1 1.660(5)
C1 H39B 0.9500
C1 H39A 0.9500
C2 C3 1.385(6)
C2 C7 1.399(7)
C2 S1 1.809(5)
C3 C4 1.378(8)
C3 H28A 0.9500
C4 C5 1.349(9)
C4 H34A 0.9500
C5 C6 1.377(9)
C5 H47A 0.9500
C6 C7 1.385(8)
C6 H32A 0.9500
C7 H22A 0.9500
C8 S2 1.606(7)
C8 H66B 0.9500
C8 H66A 0.9500
C9 C10 1.375(8)
C9 C14 1.382(8)
C9 S2 1.817(5)
C10 C11 1.406(10)
C10 H60A 0.9500
C11 C12 1.387(13)
C11 H64A 0.9500
C12 C13 1.325(13)
C12 H69A 0.9500
C13 C14 1.368(10)
C13 H61A 0.9500
C14 H42A 0.9500
C15 N2 1.440(11)
C15 H67C 0.9800
C15 H67B 0.9800
C15 H67A 0.9800
C16 N2 1.439(9)
C16 H73C 0.9800
C16 H73B 0.9800
C16 H73A 0.9800
C17 C18 1.388(15)
C17 N2 1.449(12)
C17 H17A 0.9900
C17 H17B 0.9900
C18 N1 1.442(12)
C18 H18A 0.9900
C18 H18B 0.9900
C17' C18' 1.372(16)
C17' N2 1.473(14)
C17' H17C 0.9900
C17' H17D 0.9900
C18' N1 1.453(14)
C18' H18C 0.9900
C18' H18D 0.9900
C19 N1 1.467(8)
C19 H58C 0.9800
C19 H58B 0.9800
C19 H58A 0.9800
C20 N1 1.455(8)
C20 H79C 0.9800
C20 H79B 0.9800
C20 H79A 0.9800
C21 N3 1.470(6)
C21 H20C 0.9800
C21 H20B 0.9800
C21 H20A 0.9800
C22 N3 1.487(6)
C22 H25C 0.9800
C22 H25B 0.9800
C22 H25A 0.9800
C23 N3 1.476(6)
C23 C24 1.506(7)
C23 H95B 0.9900
C23 H95A 0.9900
C24 N4 1.489(6)
C24 H21B 0.9900
C24 H21A 0.9900
C25 N4 1.477(6)
C25 H41C 0.9800
C25 H41B 0.9800
C25 H41A 0.9800
C26 N4 1.468(7)
C26 H48C 0.9800
C26 H48B 0.9800
C26 H48A 0.9800
C27 S3 1.611(8)
C27 H70B 0.9500
C27 H70A 0.9500
C28 C29 1.371(8)
C28 C33 1.376(8)
C28 S3 1.811(5)
C29 C30 1.423(10)
C29 H46A 0.9500
C30 C31 1.401(14)
C30 H68A 0.9500
C31 C32 1.336(15)
C31 H80A 0.9500
C32 C33 1.333(11)
C32 H75A 0.9500
C33 H40A 0.9500
C34 S4 1.645(6)
C34 H27B 0.9500
C34 H27A 0.9500
C35 C40 1.384(7)
C35 C36 1.387(7)
C35 S4 1.819(5)
C36 C37 1.388(8)
C36 H26A 0.9500
C37 C38 1.391(10)
C37 H43A 0.9500
C38 C39 1.366(9)
C38 H33A 0.9500
C39 C40 1.400(8)
C39 H37A 0.9500
C40 H19A 0.9500
C41 N5 1.478(6)
C41 H38C 0.9800
C41 H38B 0.9800
C41 H38A 0.9800
C42 N5 1.478(6)
C42 H36C 0.9800
C42 H36B 0.9800
C42 H36A 0.9800
C43 N5 1.478(6)
C43 C44 1.514(7)
C43 H30B 0.9900
C43 H30A 0.9900
C44 N6 1.476(6)
C44 H31B 0.9900
C44 H31A 0.9900
C45 N6 1.468(7)
C45 H35C 0.9800
C45 H35B 0.9800
C45 H35A 0.9800
C46 N6 1.482(7)
C46 H52C 0.9800
C46 H52B 0.9800
C46 H52A 0.9800
C47 N7 1.436(8)
C47 H49C 0.9800
C47 H49B 0.9800
C47 H49A 0.9800
C48 N7 1.455(8)
C48 H76C 0.9800
C48 H76B 0.9800
C48 H76A 0.9800
C49 C50 1.44(4)
C49 N7 1.454(16)
C49 H49D 0.9900
C49 H49E 0.9900
C50 N8 1.49(3)
C50 H50A 0.9900
C50 H50B 0.9900
C49' C50' 1.20(3)
C49' N7 1.529(16)
C49' H49F 0.9900
C49' H49G 0.9900
C50' N8 1.47(2)
C50' H50C 0.9900
C50' H50D 0.9900
C51 N8 1.460(8)
C51 H51C 0.9800
C51 H51B 0.9800
C51 H51A 0.9800
C52 N8 1.451(8)
C52 H56C 0.9800
C52 H56B 0.9800
C52 H56A 0.9800
N1 Li1 2.148(8)
N2 Li1 2.162(8)
N3 Li2 2.165(8)
N4 Li2 2.167(8)
N5 Li3 2.157(8)
N6 Li3 2.158(8)
N7 Li4 2.150(8)
N8 Li4 2.145(8)
O1 S1 1.576(3)
O1 Li1 1.878(8)
O1 Li2 1.904(8)
O2 S2 1.574(3)
O2 Li2 1.882(8)
O2 Li1 1.906(8)
O3 S3 1.568(3)
O3 Li3 1.909(8)
O3 Li4 1.920(9)
O4 S4 1.573(3)
O4 Li4 1.900(8)
O4 Li3 1.906(8)
Li1 Li2 2.614(10)
Li3 Li4 2.634(11)

loop_
_geom_torsion_atom_site_label_1
_geom_torsion_atom_site_label_2
_geom_torsion_atom_site_label_3
_geom_torsion_atom_site_label_4
_geom_torsion
C7 C2 C3 C4 1.7(7)
S1 C2 C3 C4 178.0(4)
C2 C3 C4 C5 -2.0(8)
C3 C4 C5 C6 0.6(8)
C4 C5 C6 C7 1.0(8)
C5 C6 C7 C2 -1.3(8)
C3 C2 C7 C6 -0.1(7)
S1 C2 C7 C6 -176.6(4)
C14 C9 C10 C11 0.3(9)
S2 C9 C10 C11 -174.4(5)
C9 C10 C11 C12 -1.9(10)
C10 C11 C12 C13 2.0(12)
C11 C12 C13 C14 -0.3(12)
C12 C13 C14 C9 -1.4(11)
C10 C9 C14 C13 1.4(9)
S2 C9 C14 C13 176.1(5)
N2 C17 C18 N1 -20(3)
N2 C17' C18' N1 -19(3)
N3 C23 C24 N4 -59.9(5)
C33 C28 C29 C30 -0.4(9)
S3 C28 C29 C30 175.1(5)
C28 C29 C30 C31 1.1(10)
C29 C30 C31 C32 -0.9(13)
C30 C31 C32 C33 0.0(15)
C31 C32 C33 C28 0.7(14)
C29 C28 C33 C32 -0.5(10)
S3 C28 C33 C32 -175.8(6)
C40 C35 C36 C37 -2.1(7)
S4 C35 C36 C37 -178.4(4)
C35 C36 C37 C38 2.0(8)
C36 C37 C38 C39 0.3(8)
C37 C38 C39 C40 -2.6(8)
C36 C35 C40 C39 -0.1(7)
S4 C35 C40 C39 176.2(4)
C38 C39 C40 C35 2.5(8)
N5 C43 C44 N6 60.6(6)
N7 C49 C50 N8 40(3)
N7 C49' C50' N8 17(4)
C17 C18 N1 C18' -76(3)
C17 C18 N1 C20 143.4(17)
C17 C18 N1 C19 -95.7(17)
C17 C18 N1 Li1 25.5(19)
C17' C18' N1 C18 85(3)
C17' C18' N1 C20 131.6(17)
C17' C18' N1 C19 -111.5(19)
C17' C18' N1 Li1 -1(2)
C18 C17 N2 C16 126.3(18)
C18 C17 N2 C15 -117(2)
C18 C17 N2 C17' 85(3)
C18 C17 N2 Li1 1(2)
C18' C17' N2 C16 140(2)
C18' C17' N2 C15 -102(2)
C18' C17' N2 C17 -75(3)
C18' C17' N2 Li1 27(2)
C24 C23 N3 C21 167.3(4)
C24 C23 N3 C22 -73.0(5)
C24 C23 N3 Li2 46.1(5)
C23 C24 N4 C26 159.4(4)
C23 C24 N4 C25 -79.9(5)
C23 C24 N4 Li2 35.7(5)
C44 C43 N5 C41 -168.0(5)
C44 C43 N5 C42 72.9(5)
C44 C43 N5 Li3 -45.3(5)
C43 C44 N6 C45 80.1(5)
C43 C44 N6 C46 -160.3(5)
C43 C44 N6 Li3 -37.3(5)
C50 C49 N7 C47 82.3(19)
C50 C49 N7 C48 -155.7(18)
C50 C49 N7 C49' 52(2)
C50 C49 N7 Li4 -40.3(19)
C50' C49' N7 C47 109(3)
C50' C49' N7 C49 -96(4)
C50' C49' N7 C48 -130(3)
C50' C49' N7 Li4 -2(3)
C49' C50' N8 C52 101(3)
C49' C50' N8 C51 -138(3)
C49' C50' N8 C50 83(8)
C49' C50' N8 Li4 -21(3)
C49 C50 N8 C52 101(2)
C49 C50 N8 C51 -140.2(19)
C49 C50 N8 C50' -95(7)
C49 C50 N8 Li4 -15(3)
Li1 O1 S1 C1 -136.8(4)
Li2 O1 S1 C1 42.5(5)
Li1 O1 S1 C2 115.8(4)
Li2 O1 S1 C2 -64.9(5)
C3 C2 S1 O1 149.8(4)
C7 C2 S1 O1 -34.0(4)
C3 C2 S1 C1 30.0(4)
C7 C2 S1 C1 -153.8(4)
Li2 O2 S2 C8 -133.7(5)
Li1 O2 S2 C8 27.0(6)
Li2 O2 S2 C9 118.2(4)
Li1 O2 S2 C9 -81.1(5)
C10 C9 S2 O2 -29.5(5)
C14 C9 S2 O2 155.8(4)
C10 C9 S2 C8 -150.4(5)
C14 C9 S2 C8 34.9(5)
Li3 O3 S3 C27 134.4(5)
Li4 O3 S3 C27 -31.1(7)
Li3 O3 S3 C28 -117.2(4)
Li4 O3 S3 C28 77.3(5)
C29 C28 S3 O3 35.2(5)
C33 C28 S3 O3 -149.3(5)
C29 C28 S3 C27 156.7(6)
C33 C28 S3 C27 -27.9(6)
Li4 O4 S4 C34 136.9(4)
Li3 O4 S4 C34 -45.1(5)
Li4 O4 S4 C35 -115.0(4)
Li3 O4 S4 C35 63.0(5)
C40 C35 S4 O4 34.0(4)
C36 C35 S4 O4 -149.7(4)
C40 C35 S4 C34 154.3(4)
C36 C35 S4 C34 -29.5(4)
S1 O1 Li1 O2 -166.2(3)
Li2 O1 Li1 O2 14.3(3)
S1 O1 Li1 N1 66.0(5)
Li2 O1 Li1 N1 -113.5(4)
S1 O1 Li1 N2 -33.4(7)
Li2 O1 Li1 N2 147.1(5)
S1 O1 Li1 Li2 179.5(5)
S2 O2 Li1 O1 179.3(3)
Li2 O2 Li1 O1 -14.4(3)
S2 O2 Li1 N1 -61.7(7)
Li2 O2 Li1 N1 104.6(5)
S2 O2 Li1 N2 48.0(7)
Li2 O2 Li1 N2 -145.7(5)
S2 O2 Li1 Li2 -166.3(5)
C18 N1 Li1 O1 -140.9(12)
C18' N1 Li1 O1 -111.1(14)
C20 N1 Li1 O1 113.3(6)
C19 N1 Li1 O1 -9.8(6)
C18 N1 Li1 O2 111.1(12)
C18' N1 Li1 O2 141.0(14)
C20 N1 Li1 O2 5.4(8)
C19 N1 Li1 O2 -117.8(6)
C18 N1 Li1 N2 -17.8(12)
C18' N1 Li1 N2 12.1(14)
C20 N1 Li1 N2 -123.5(6)
C19 N1 Li1 N2 113.3(5)
C18 N1 Li1 Li2 166.8(12)
C18' N1 Li1 Li2 -163.4(14)
C20 N1 Li1 Li2 61.0(7)
C19 N1 Li1 Li2 -62.1(6)
C16 N2 Li1 O1 -6.8(8)
C15 N2 Li1 O1 -129.4(7)
C17 N2 Li1 O1 124.3(15)
C17' N2 Li1 O1 95.7(13)
C16 N2 Li1 O2 110.4(7)
C15 N2 Li1 O2 -12.2(8)
C17 N2 Li1 O2 -118.5(15)
C17' N2 Li1 O2 -147.1(12)
C16 N2 Li1 N1 -121.3(6)
C15 N2 Li1 N1 116.2(7)
C17 N2 Li1 N1 9.8(15)
C17' N2 Li1 N1 -18.7(12)
C16 N2 Li1 Li2 50.6(11)
C15 N2 Li1 Li2 -71.9(11)
C17 N2 Li1 Li2 -178.3(16)
C17' N2 Li1 Li2 153.2(14)
S2 O2 Li2 O1 -178.8(3)
Li1 O2 Li2 O1 14.2(3)
S2 O2 Li2 N3 -44.7(6)
Li1 O2 Li2 N3 148.4(4)
S2 O2 Li2 N4 54.3(6)
Li1 O2 Li2 N4 -112.7(4)
S2 O2 Li2 Li1 166.9(5)
S1 O1 Li2 O2 166.1(3)
Li1 O1 Li2 O2 -14.5(3)
S1 O1 Li2 N3 36.9(7)
Li1 O1 Li2 N3 -143.6(5)
S1 O1 Li2 N4 -75.5(6)
Li1 O1 Li2 N4 104.0(4)
S1 O1 Li2 Li1 -179.5(5)
C21 N3 Li2 O2 -22.8(6)
C23 N3 Li2 O2 94.6(5)
C22 N3 Li2 O2 -146.7(4)
C21 N3 Li2 O1 93.8(5)
C23 N3 Li2 O1 -148.8(4)
C22 N3 Li2 O1 -30.0(6)
C21 N3 Li2 N4 -137.1(4)
C23 N3 Li2 N4 -19.7(3)
C22 N3 Li2 N4 99.1(3)
C21 N3 Li2 Li1 30.5(9)
C23 N3 Li2 Li1 147.8(8)
C22 N3 Li2 Li1 -93.4(8)
C26 N4 Li2 O2 111.7(5)
C25 N4 Li2 O2 -12.9(5)
C24 N4 Li2 O2 -129.0(4)
C26 N4 Li2 O1 4.5(6)
C25 N4 Li2 O1 -120.2(5)
C24 N4 Li2 O1 123.8(4)
C26 N4 Li2 N3 -127.4(4)
C25 N4 Li2 N3 107.9(4)
C24 N4 Li2 N3 -8.2(4)
C26 N4 Li2 Li1 59.5(6)
C25 N4 Li2 Li1 -65.2(5)
C24 N4 Li2 Li1 178.8(4)
O1 Li1 Li2 O2 160.0(5)
N1 Li1 Li2 O2 -107.7(5)
N2 Li1 Li2 O2 81.9(9)
O2 Li1 Li2 O1 -160.0(5)
N1 Li1 Li2 O1 92.4(5)
N2 Li1 Li2 O1 -78.0(9)
O1 Li1 Li2 N3 87.5(8)
O2 Li1 Li2 N3 -72.5(8)
N1 Li1 Li2 N3 179.8(6)
N2 Li1 Li2 N3 9.4(15)
O1 Li1 Li2 N4 -107.2(4)
O2 Li1 Li2 N4 92.8(4)
N1 Li1 Li2 N4 -14.8(6)
N2 Li1 Li2 N4 174.8(7)
S4 O4 Li3 O3 -163.5(3)
Li4 O4 Li3 O3 15.0(3)
S4 O4 Li3 N5 -34.4(7)
Li4 O4 Li3 N5 144.1(5)
S4 O4 Li3 N6 77.9(6)
Li4 O4 Li3 N6 -103.5(5)
S4 O4 Li3 Li4 -178.5(5)
S3 O3 Li3 O4 174.1(3)
Li4 O3 Li3 O4 -14.9(3)
S3 O3 Li3 N5 39.0(6)
Li4 O3 Li3 N5 -149.9(4)
S3 O3 Li3 N6 -60.2(5)
Li4 O3 Li3 N6 110.8(4)
S3 O3 Li3 Li4 -171.0(5)
C41 N5 Li3 O4 -95.4(6)
C42 N5 Li3 O4 29.5(6)
C43 N5 Li3 O4 146.9(5)
C41 N5 Li3 O3 21.6(6)
C42 N5 Li3 O3 146.5(4)
C43 N5 Li3 O3 -96.1(5)
C41 N5 Li3 N6 136.5(4)
C42 N5 Li3 N6 -98.7(4)
C43 N5 Li3 N6 18.7(4)
C41 N5 Li3 Li4 -30.0(10)
C42 N5 Li3 Li4 94.8(9)
C43 N5 Li3 Li4 -147.8(8)
C45 N6 Li3 O4 118.9(5)
C44 N6 Li3 O4 -123.0(5)
C46 N6 Li3 O4 -4.4(7)
C45 N6 Li3 O3 12.0(6)
C44 N6 Li3 O3 130.2(4)
C46 N6 Li3 O3 -111.2(5)
C45 N6 Li3 N5 -108.4(4)
C44 N6 Li3 N5 9.7(4)
C46 N6 Li3 N5 128.3(4)
C45 N6 Li3 Li4 64.3(6)
C44 N6 Li3 Li4 -177.5(4)
C46 N6 Li3 Li4 -58.9(6)
S4 O4 Li4 O3 163.7(3)
Li3 O4 Li4 O3 -14.9(3)
S4 O4 Li4 N8 30.6(6)
Li3 O4 Li4 N8 -148.0(4)
S4 O4 Li4 N7 -69.5(5)
Li3 O4 Li4 N7 111.9(4)
S4 O4 Li4 Li3 178.6(5)
S3 O3 Li4 O4 -176.1(4)
Li3 O3 Li4 O4 14.9(3)
S3 O3 Li4 N8 -47.6(7)
Li3 O3 Li4 N8 143.4(5)
S3 O3 Li4 N7 63.7(7)
Li3 O3 Li4 N7 -105.3(5)
S3 O3 Li4 Li3 169.0(6)
C52 N8 Li4 O4 129.8(6)
C51 N8 Li4 O4 5.7(7)
C50' N8 Li4 O4 -103.3(14)
C50 N8 Li4 O4 -122.3(16)
C52 N8 Li4 O3 14.2(7)
C51 N8 Li4 O3 -109.8(7)
C50' N8 Li4 O3 141.1(14)
C50 N8 Li4 O3 122.2(16)
C52 N8 Li4 N7 -113.9(5)
C51 N8 Li4 N7 122.0(6)
C50' N8 Li4 N7 13.0(14)
C50 N8 Li4 N7 -6.0(15)
C52 N8 Li4 Li3 77.4(10)
C51 N8 Li4 Li3 -46.6(11)
C50' N8 Li4 Li3 -155.6(15)
C50 N8 Li4 Li3 -174.6(17)
C47 N7 Li4 O4 11.3(6)
C49 N7 Li4 O4 144.7(10)
C48 N7 Li4 O4 -111.9(6)
C49' N7 Li4 O4 114.0(16)
C47 N7 Li4 O3 119.4(6)
C49 N7 Li4 O3 -107.2(10)
C48 N7 Li4 O3 -3.8(7)
C49' N7 Li4 O3 -137.9(16)
C47 N7 Li4 N8 -109.8(5)
C49 N7 Li4 N8 23.7(10)
C48 N7 Li4 N8 127.1(5)
C49' N7 Li4 N8 -7.0(16)
C47 N7 Li4 Li3 63.7(6)
C49 N7 Li4 Li3 -162.8(10)
C48 N7 Li4 Li3 -59.4(7)
C49' N7 Li4 Li3 166.5(16)
O3 Li3 Li4 O4 -159.1(5)
N5 Li3 Li4 O4 -89.2(9)
N6 Li3 Li4 O4 106.5(5)
O4 Li3 Li4 O3 159.1(5)
N5 Li3 Li4 O3 69.9(9)
N6 Li3 Li4 O3 -94.4(5)
O4 Li3 Li4 N8 71.9(8)
O3 Li3 Li4 N8 -87.2(9)
N5 Li3 Li4 N8 -17.3(15)
N6 Li3 Li4 N8 178.4(7)
O4 Li3 Li4 N7 -94.6(5)
O3 Li3 Li4 N7 106.3(5)
N5 Li3 Li4 N7 176.2(7)
N6 Li3 Li4 N7 11.9(7)
